data_7130012
loop_
_publ_author_name
'Wang, Kaiya'
'Huang, Xingyi'
'Mohan, Makesh'
'Zhang, Kaituo'
'Zuo, Minzan'
'Shen, Yuhong'
'Zhao, Yue'
'Niemeyer, Jochen'
'Hu, Xiao-Yu'

_publ_section_title
;
 Tetraphenylethylene embedded [15]paracyclophane: AIEgen and macrocycle
 merged novel supramolecular hosts used for sensing Ni2+ ions
;
_journal_name_full 'Chemical Communications'
_journal_paper_doi 10.1039/D2CC01491B
_journal_year 2022
_chemical_formula_moiety 'C70 H56'
_chemical_formula_sum 'C70 H56'
_chemical_formula_weight 897.14
_space_group_crystal_system triclinic
_space_group_IT_number 2
_space_group_name_Hall '-P 1'
_space_group_name_H-M_alt 'P -1'
_atom_sites_solution_hydrogens geom
_audit_creation_date 2020-09-17
_audit_creation_method
;
Olex2 1.3
(compiled 2020.07.31 svn.rc2a77460 for OlexSys, GUI svn.r6145)
;
_audit_update_record
;
2021-04-06 deposited with the CCDC.	2022-04-22 downloaded from the CCDC.
;
_cell_angle_alpha 91.781(3)
_cell_angle_beta 90.797(3)
_cell_angle_gamma 99.727(3)
_cell_formula_units_Z 2
_cell_length_a 12.0998(10)
_cell_length_b 12.6272(12)
_cell_length_c 17.4091(13)
_cell_measurement_reflns_used 3214
_cell_measurement_temperature 296.15
_cell_measurement_theta_max 26.526
_cell_measurement_theta_min 2.443
_cell_volume 2619.9(4)
_computing_cell_refinement 'SAINT v8.37A (Bruker, 2015)'
_computing_data_reduction 'SAINT v8.37A (Bruker, 2015)'
_computing_molecular_graphics 'Olex2 1.3 (Dolomanov et al., 2009)'
_computing_publication_material 'Olex2 1.3 (Dolomanov et al., 2009)'
_computing_structure_refinement 'SHELXL 2018/3 (Sheldrick, 2015)'
_diffrn_ambient_temperature 296.15
_diffrn_measured_fraction_theta_full 0.993
_diffrn_measured_fraction_theta_max 0.988
_diffrn_measurement_device_type 'Bruker APEX-II CCD'
_diffrn_measurement_method '\f and \w scans'
_diffrn_radiation_type MoK\a
_diffrn_radiation_wavelength 0.71073
_diffrn_reflns_av_R_equivalents 0.0838
_diffrn_reflns_av_unetI/netI 0.1265
_diffrn_reflns_Laue_measured_fraction_full 0.993
_diffrn_reflns_Laue_measured_fraction_max 0.988
_diffrn_reflns_limit_h_max 15
_diffrn_reflns_limit_h_min -15
_diffrn_reflns_limit_k_max 16
_diffrn_reflns_limit_k_min -13
_diffrn_reflns_limit_l_max 22
_diffrn_reflns_limit_l_min -22
_diffrn_reflns_number 24807
_diffrn_reflns_point_group_measured_fraction_full 0.993
_diffrn_reflns_point_group_measured_fraction_max 0.988
_diffrn_reflns_theta_full 25.242
_diffrn_reflns_theta_max 27.554
_diffrn_reflns_theta_min 1.980
_diffrn_source_current 40.0
_diffrn_source_power 2.0
_diffrn_source_voltage 50.0
_diffrn_standards_number 0
_exptl_absorpt_coefficient_mu 0.064
_exptl_absorpt_correction_T_max 0.7456
_exptl_absorpt_correction_T_min 0.6341
_exptl_absorpt_correction_type multi-scan
_exptl_absorpt_process_details
;
SADABS-2016/2 (Bruker,2016/2) was used for absorption correction.
wR2(int) was 0.0925 before and 0.0664 after correction.
The Ratio of minimum to maximum transmission is 0.8505.
The \l/2 correction factor is Not present.
;
_exptl_crystal_colour colourless
_exptl_crystal_colour_primary colourless
_exptl_crystal_density_diffrn 1.137
_exptl_crystal_description block
_exptl_crystal_F_000 952
_exptl_crystal_size_max 0.12
_exptl_crystal_size_mid 0.12
_exptl_crystal_size_min 0.1
_refine_diff_density_max 0.291
_refine_diff_density_min -0.177
_refine_diff_density_rms 0.045
_refine_ls_extinction_method none
_refine_ls_goodness_of_fit_ref 1.019
_refine_ls_hydrogen_treatment constr
_refine_ls_matrix_type full
_refine_ls_number_parameters 631
_refine_ls_number_reflns 11975
_refine_ls_number_restraints 0
_refine_ls_restrained_S_all 1.019
_refine_ls_R_factor_all 0.1779
_refine_ls_R_factor_gt 0.0778
_refine_ls_shift/su_max 0.000
_refine_ls_shift/su_mean 0.000
_refine_ls_structure_factor_coef Fsqd
_refine_ls_weighting_details 'w=1/[\s^2^(Fo^2^)+(0.0919P)^2^+0.0089P] where P=(Fo^2^+2Fc^2^)/3'
_refine_ls_weighting_scheme calc
_refine_ls_wR_factor_gt 0.1835
_refine_ls_wR_factor_ref 0.2389
_reflns_Friedel_coverage 0.000
_reflns_number_gt 5189
_reflns_number_total 11975
_reflns_threshold_expression 'I > 2\s(I)'
_cod_data_source_file d2cc01491b3.cif
_cod_data_source_block a_sq
_cod_database_code 7130012
_shelx_shelxl_version_number 2018/3
_shelx_space_group_comment
;
The symmetry employed for this shelxl refinement is uniquely defined
by the following loop, which should always be used as a source of
symmetry information in preference to the above space-group names.
They are only intended as comments.
;
_shelx_estimated_absorpt_t_max 0.994
_shelx_estimated_absorpt_t_min 0.992
_olex2_refinement_description
;
1. Fixed Uiso
 At 1.2 times of:
  All C(H) groups, All C(H,H) groups
2.a Secondary CH2 refined with riding coordinates:
 C64(H64A,H64B), C29(H29A,H29B), C8(H8A,H8B), C22(H22A,H22B), C50(H50A,H50B),
 C43(H43A,H43B), C57(H57A,H57B), C15(H15A,H15B)
2.b Aromatic/amide H refined with riding coordinates:
 C67(H67), C7(H7), C69(H69), C70(H70), C66(H66), C42(H42), C6(H6), C41(H41),
 C31(H31), C34(H34), C24(H24), C25(H25), C35(H35), C32(H32), C27(H27), C38(H38),
  C3(H3), C18(H18), C28(H28), C14(H14), C13(H13), C20(H20), C56(H56), C21(H21),
 C39(H39), C17(H17), C10(H10), C45(H45), C62(H62), C55(H55), C60(H60), C49(H49),
  C4(H4), C48(H48), C46(H46), C63(H63), C59(H59), C52(H52), C53(H53), C11(H11)
;
_platon_squeeze_void_probe_radius 1.20
_olex2_submission_special_instructions 'No special instructions were received'

loop_
_space_group_symop_operation_xyz
'x, y, z'
'-x, -y, -z'

loop_
_atom_site_label
_atom_site_type_symbol
_atom_site_fract_x
_atom_site_fract_y
_atom_site_fract_z
_atom_site_U_iso_or_equiv
_atom_site_adp_type
_atom_site_occupancy
_atom_site_site_symmetry_order
_atom_site_calc_flag
_atom_site_refinement_flags_posn
_atom_site_refinement_flags_adp
_atom_site_refinement_flags_occupancy
_atom_site_disorder_assembly
_atom_site_disorder_group
C68 C 0.4625(2) 0.5482(2) 0.32460(16) 0.0426(7) Uani 1 1 d . . . . .
C33 C 0.3647(3) 0.2565(2) 0.39161(16) 0.0456(7) Uani 1 1 d . . . . .
C1 C 0.3829(2) 0.3762(2) 0.38523(15) 0.0419(7) Uani 1 1 d . . . . .
C36 C 0.4471(2) 0.4289(2) 0.33058(15) 0.0422(7) Uani 1 1 d . . . . .
C67 C 0.3758(3) 0.6003(2) 0.30402(16) 0.0489(8) Uani 1 1 d . . . . .
H67 H 0.303820 0.561313 0.296636 0.059 Uiso 1 1 calc R U . . .
C2 C 0.3227(2) 0.4317(2) 0.44427(16) 0.0443(7) Uani 1 1 d . . . . .
C7 C 0.3659(3) 0.5289(2) 0.48108(16) 0.0480(8) Uani 1 1 d . . . . .
H7 H 0.437403 0.563568 0.469359 0.058 Uiso 1 1 calc R U . . .
C69 C 0.5683(3) 0.6108(2) 0.33645(17) 0.0493(8) Uani 1 1 d . . . . .
H69 H 0.628330 0.577886 0.350638 0.059 Uiso 1 1 calc R U . . .
C37 C 0.5055(2) 0.3769(2) 0.26909(16) 0.0453(7) Uani 1 1 d . . . . .
C70 C 0.5856(3) 0.7204(3) 0.32756(18) 0.0544(8) Uani 1 1 d . . . . .
H70 H 0.656763 0.760303 0.336737 0.065 Uiso 1 1 calc R U . . .
C66 C 0.3950(3) 0.7112(2) 0.29417(17) 0.0498(8) Uani 1 1 d . . . . .
H66 H 0.335275 0.744333 0.279703 0.060 Uiso 1 1 calc R U . . .
C65 C 0.4984(3) 0.7723(2) 0.30507(17) 0.0485(8) Uani 1 1 d . . . . .
C42 C 0.5568(3) 0.2868(2) 0.27655(18) 0.0512(8) Uani 1 1 d . . . . .
H42 H 0.556702 0.254560 0.323883 0.061 Uiso 1 1 calc R U . . .
C61 C 0.5785(3) 0.9173(2) 0.21684(19) 0.0495(8) Uani 1 1 d . . . . .
C6 C 0.3046(3) 0.5753(2) 0.53478(17) 0.0535(8) Uani 1 1 d . . . . .
H6 H 0.336227 0.640732 0.558325 0.064 Uiso 1 1 calc R U . . .
C30 C 0.3236(3) 0.0328(2) 0.41148(18) 0.0525(8) Uani 1 1 d . . . . .
C26 C 0.2248(3) -0.1135(2) 0.49255(19) 0.0523(8) Uani 1 1 d . . . . .
C41 C 0.6073(3) 0.2446(3) 0.21557(18) 0.0544(8) Uani 1 1 d . . . . .
H41 H 0.640245 0.184205 0.222844 0.065 Uiso 1 1 calc R U . . .
C31 C 0.2900(3) 0.0755(2) 0.34559(17) 0.0524(8) Uani 1 1 d . . . . .
H31 H 0.252985 0.029877 0.306974 0.063 Uiso 1 1 calc R U . . .
C34 C 0.3999(3) 0.2131(2) 0.45774(17) 0.0558(9) Uani 1 1 d . . . . .
H34 H 0.437226 0.258467 0.496356 0.067 Uiso 1 1 calc R U . . .
C23 C 0.0853(3) -0.1482(2) 0.6200(2) 0.0558(9) Uani 1 1 d . . . . .
C64 C 0.5200(3) 0.8924(2) 0.29092(18) 0.0566(9) Uani 1 1 d . . . . .
H64A H 0.449027 0.918487 0.289923 0.068 Uiso 1 1 calc R U . . .
H64B H 0.565378 0.929816 0.332983 0.068 Uiso 1 1 calc R U . . .
C9 C 0.0839(3) 0.5061(3) 0.6753(2) 0.0609(10) Uani 1 1 d . . . . .
C24 C 0.2007(3) -0.1405(2) 0.62727(19) 0.0600(9) Uani 1 1 d . . . . .
H24 H 0.232440 -0.146436 0.675555 0.072 Uiso 1 1 calc R U . . .
C25 C 0.2694(3) -0.1241(2) 0.56484(19) 0.0556(9) Uani 1 1 d . . . . .
H25 H 0.346415 -0.120206 0.571387 0.067 Uiso 1 1 calc R U . . .
C5 C 0.1977(3) 0.5283(2) 0.55503(19) 0.0601(9) Uani 1 1 d . . . . .
C40 C 0.6112(3) 0.2882(3) 0.14392(18) 0.0555(9) Uani 1 1 d . . . . .
C35 C 0.3804(3) 0.1032(3) 0.46743(18) 0.0600(9) Uani 1 1 d . . . . .
H35 H 0.405768 0.075904 0.512170 0.072 Uiso 1 1 calc R U . . .
C32 C 0.3102(3) 0.1869(3) 0.33504(17) 0.0523(8) Uani 1 1 d . . . . .
H32 H 0.286705 0.214000 0.289671 0.063 Uiso 1 1 calc R U . . .
C44 C 0.7230(3) 0.3251(3) 0.02364(19) 0.0599(9) Uani 1 1 d . . . . .
C27 C 0.1100(3) -0.1237(3) 0.4851(2) 0.0648(10) Uani 1 1 d . . . . .
H27 H 0.078087 -0.119122 0.436708 0.078 Uiso 1 1 calc R U . . .
C38 C 0.5108(3) 0.4214(3) 0.19676(18) 0.0578(9) Uani 1 1 d . . . . .
H38 H 0.479164 0.482534 0.189194 0.069 Uiso 1 1 calc R U . . .
C3 C 0.2161(3) 0.3830(3) 0.46609(19) 0.0622(10) Uani 1 1 d . . . . .
H3 H 0.184941 0.316723 0.443645 0.075 Uiso 1 1 calc R U . . .
C18 C 0.0416(3) 0.0461(3) 0.69121(19) 0.0608(9) Uani 1 1 d . . . . .
H18 H 0.080706 0.044187 0.645707 0.073 Uiso 1 1 calc R U . . .
C12 C -0.0028(4) 0.3508(3) 0.7803(2) 0.0651(10) Uani 1 1 d . . . . .
C28 C 0.0412(3) -0.1406(3) 0.5477(2) 0.0639(10) Uani 1 1 d . . . . .
H28 H -0.036037 -0.146778 0.540774 0.077 Uiso 1 1 calc R U . . .
C14 C -0.0281(3) 0.4532(3) 0.6698(2) 0.0653(10) Uani 1 1 d . . . . .
H14 H -0.075013 0.469894 0.630883 0.078 Uiso 1 1 calc R U . . .
C58 C 0.6917(3) 0.9597(3) 0.0785(2) 0.0635(10) Uani 1 1 d . . . . .
C19 C -0.0011(3) -0.0491(3) 0.72495(19) 0.0597(9) Uani 1 1 d . . . . .
C13 C -0.0684(3) 0.3775(3) 0.7214(2) 0.0665(10) Uani 1 1 d . . . . .
H13 H -0.142448 0.342965 0.716479 0.080 Uiso 1 1 calc R U . . .
C20 C -0.0602(3) -0.0429(3) 0.79178(18) 0.0634(10) Uani 1 1 d . . . . .
H20 H -0.090882 -0.105736 0.815593 0.076 Uiso 1 1 calc R U . . .
C16 C -0.0304(3) 0.1501(3) 0.79140(19) 0.0653(10) Uani 1 1 d . . . . .
C51 C 0.8489(3) 0.6901(3) -0.09157(19) 0.0643(10) Uani 1 1 d . . . . .
C56 C 0.9202(3) 0.7586(3) -0.0436(2) 0.0700(10) Uani 1 1 d . . . . .
H56 H 0.990024 0.741877 -0.030874 0.084 Uiso 1 1 calc R U . . .
C47 C 0.8236(3) 0.4912(3) -0.0703(2) 0.0651(10) Uani 1 1 d . . . . .
C21 C -0.0745(3) 0.0545(3) 0.82356(19) 0.0681(10) Uani 1 1 d . . . . .
H21 H -0.115430 0.055948 0.868303 0.082 Uiso 1 1 calc R U . . .
C29 C 0.2980(3) -0.0873(2) 0.42438(19) 0.0669(10) Uani 1 1 d . . . . .
H29A H 0.260784 -0.123737 0.378815 0.080 Uiso 1 1 calc R U . . .
H29B H 0.367810 -0.113922 0.432136 0.080 Uiso 1 1 calc R U . . .
C39 C 0.5614(3) 0.3775(3) 0.13624(19) 0.0649(10) Uani 1 1 d . . . . .
H39 H 0.561929 0.409085 0.088682 0.078 Uiso 1 1 calc R U . . .
C17 C 0.0277(3) 0.1448(3) 0.72351(19) 0.0647(10) Uani 1 1 d . . . . .
H17 H 0.057417 0.207793 0.699505 0.078 Uiso 1 1 calc R U . . .
C10 C 0.1477(3) 0.4820(3) 0.7352(2) 0.0722(11) Uani 1 1 d . . . . .
H10 H 0.221249 0.517832 0.741071 0.087 Uiso 1 1 calc R U . . .
C45 C 0.6892(3) 0.3311(3) -0.0505(2) 0.0711(11) Uani 1 1 d . . . . .
H45 H 0.631138 0.279599 -0.070779 0.085 Uiso 1 1 calc R U . . .
C54 C 0.7879(4) 0.8808(3) -0.0313(2) 0.0694(11) Uani 1 1 d . . . . .
C62 C 0.6940(3) 0.9418(3) 0.2152(2) 0.0700(10) Uani 1 1 d . . . . .
H62 H 0.735050 0.944587 0.260968 0.084 Uiso 1 1 calc R U . . .
C55 C 0.8903(4) 0.8525(3) -0.0138(2) 0.0717(11) Uani 1 1 d . . . . .
H55 H 0.940320 0.897472 0.018785 0.086 Uiso 1 1 calc R U . . .
C60 C 0.5220(3) 0.9183(3) 0.1490(2) 0.0692(10) Uani 1 1 d . . . . .
H60 H 0.443973 0.905421 0.148277 0.083 Uiso 1 1 calc R U . . .
C49 C 0.8094(3) 0.4047(3) 0.0514(2) 0.0698(10) Uani 1 1 d . . . . .
H49 H 0.834421 0.402950 0.101996 0.084 Uiso 1 1 calc R U . . .
C4 C 0.1554(3) 0.4301(3) 0.5199(2) 0.0701(11) Uani 1 1 d . . . . .
H4 H 0.084555 0.394963 0.532667 0.084 Uiso 1 1 calc R U . . .
C48 C 0.8590(3) 0.4861(3) 0.0058(2) 0.0737(11) Uani 1 1 d . . . . .
H48 H 0.916558 0.538151 0.025987 0.088 Uiso 1 1 calc R U . . .
C46 C 0.7394(3) 0.4125(3) -0.0969(2) 0.0721(11) Uani 1 1 d . . . . .
H46 H 0.714754 0.413344 -0.147643 0.087 Uiso 1 1 calc R U . . .
C63 C 0.7503(3) 0.9625(3) 0.1471(2) 0.0719(11) Uani 1 1 d . . . . .
H63 H 0.828210 0.978309 0.147742 0.086 Uiso 1 1 calc R U . . .
C59 C 0.5781(3) 0.9380(3) 0.0809(2) 0.0740(11) Uani 1 1 d . . . . .
H59 H 0.536773 0.936376 0.035328 0.089 Uiso 1 1 calc R U . . .
C8 C 0.1319(3) 0.5803(3) 0.6138(2) 0.0777(12) Uani 1 1 d . . . . .
H8A H 0.180530 0.641714 0.637784 0.093 Uiso 1 1 calc R U . . .
H8B H 0.071104 0.606665 0.587754 0.093 Uiso 1 1 calc R U . . .
C22 C 0.0136(3) -0.1578(3) 0.6903(2) 0.0780(12) Uani 1 1 d . . . . .
H22A H 0.047571 -0.197064 0.728586 0.094 Uiso 1 1 calc R U . . .
H22B H -0.059632 -0.198887 0.676616 0.094 Uiso 1 1 calc R U . . .
C50 C 0.8747(4) 0.5815(3) -0.1198(2) 0.0786(12) Uani 1 1 d . . . . .
H50A H 0.846291 0.566826 -0.172148 0.094 Uiso 1 1 calc R U . . .
H50B H 0.955369 0.584725 -0.120374 0.094 Uiso 1 1 calc R U . . .
C43 C 0.6675(3) 0.2420(3) 0.0769(2) 0.0753(12) Uani 1 1 d . . . . .
H43A H 0.723409 0.202560 0.096619 0.090 Uiso 1 1 calc R U . . .
H43B H 0.611912 0.191345 0.047982 0.090 Uiso 1 1 calc R U . . .
C52 C 0.7476(4) 0.7188(3) -0.1110(2) 0.0768(12) Uani 1 1 d . . . . .
H52 H 0.698152 0.674236 -0.144173 0.092 Uiso 1 1 calc R U . . .
C57 C 0.7532(4) 0.9820(3) 0.0034(2) 0.0830(13) Uani 1 1 d . . . . .
H57A H 0.704847 1.010078 -0.032841 0.100 Uiso 1 1 calc R U . . .
H57B H 0.819412 1.036142 0.012868 0.100 Uiso 1 1 calc R U . . .
C53 C 0.7179(4) 0.8153(4) -0.0812(2) 0.0786(12) Uani 1 1 d . . . . .
H53 H 0.649778 0.834259 -0.095803 0.094 Uiso 1 1 calc R U . . .
C11 C 0.1065(4) 0.4061(3) 0.7871(2) 0.0778(12) Uani 1 1 d . . . . .
H11 H 0.152497 0.391462 0.827302 0.093 Uiso 1 1 calc R U . . .
C15 C -0.0438(4) 0.2582(3) 0.8299(2) 0.0904(14) Uani 1 1 d . . . . .
H15A H -0.122350 0.257454 0.840772 0.109 Uiso 1 1 calc R U . . .
H15B H -0.002297 0.267485 0.878342 0.109 Uiso 1 1 calc R U . . .

loop_
_atom_site_aniso_label
_atom_site_aniso_U_11
_atom_site_aniso_U_22
_atom_site_aniso_U_33
_atom_site_aniso_U_23
_atom_site_aniso_U_13
_atom_site_aniso_U_12
C68 0.0481(18) 0.0384(17) 0.0412(16) 0.0085(13) 0.0102(13) 0.0052(14)
C33 0.0563(19) 0.0392(17) 0.0394(16) 0.0027(13) 0.0127(14) 0.0012(14)
C1 0.0492(18) 0.0337(16) 0.0406(16) 0.0052(12) 0.0053(13) -0.0004(13)
C36 0.0471(18) 0.0371(16) 0.0418(16) 0.0056(13) 0.0026(13) 0.0042(13)
C67 0.0519(19) 0.0420(18) 0.0519(19) 0.0076(14) 0.0123(15) 0.0038(15)
C2 0.0548(19) 0.0332(16) 0.0427(16) 0.0065(13) 0.0090(14) -0.0002(14)
C7 0.0533(19) 0.0368(17) 0.0510(18) 0.0014(14) 0.0082(15) -0.0007(14)
C69 0.0512(19) 0.0420(18) 0.0556(19) 0.0113(14) 0.0068(15) 0.0081(15)
C37 0.0520(19) 0.0408(18) 0.0424(17) 0.0070(13) 0.0080(14) 0.0040(15)
C70 0.055(2) 0.0446(19) 0.061(2) 0.0095(15) 0.0084(16) -0.0003(16)
C66 0.053(2) 0.0421(18) 0.0564(19) 0.0062(14) 0.0091(15) 0.0136(15)
C65 0.060(2) 0.0382(17) 0.0472(18) 0.0064(13) 0.0186(15) 0.0071(16)
C42 0.061(2) 0.0440(19) 0.0503(19) 0.0102(14) 0.0044(15) 0.0113(16)
C61 0.056(2) 0.0315(16) 0.062(2) 0.0047(14) 0.0147(16) 0.0079(14)
C6 0.071(2) 0.0317(16) 0.0554(19) 0.0022(14) 0.0110(17) 0.0019(16)
C30 0.070(2) 0.0333(17) 0.054(2) 0.0016(15) 0.0227(16) 0.0067(16)
C26 0.071(2) 0.0245(15) 0.061(2) 0.0029(14) 0.0154(17) 0.0062(15)
C41 0.062(2) 0.0450(19) 0.058(2) 0.0019(16) 0.0076(16) 0.0129(16)
C31 0.064(2) 0.0421(18) 0.0478(19) -0.0075(14) 0.0118(15) 0.0010(16)
C34 0.085(2) 0.0381(18) 0.0410(18) 0.0053(14) 0.0032(16) -0.0008(17)
C23 0.071(2) 0.0331(17) 0.063(2) 0.0068(15) 0.0154(18) 0.0048(16)
C64 0.071(2) 0.0417(19) 0.059(2) 0.0067(15) 0.0202(17) 0.0107(16)
C9 0.074(3) 0.0355(18) 0.074(2) -0.0050(16) 0.030(2) 0.0128(17)
C24 0.085(3) 0.0370(18) 0.058(2) 0.0115(15) 0.0014(19) 0.0082(18)
C25 0.065(2) 0.0354(18) 0.070(2) 0.0131(15) 0.0091(18) 0.0143(16)
C5 0.079(2) 0.0322(18) 0.070(2) 0.0082(15) 0.0274(19) 0.0085(17)
C40 0.070(2) 0.0394(18) 0.056(2) -0.0001(15) 0.0148(17) 0.0058(17)
C35 0.094(3) 0.0435(19) 0.0417(18) 0.0060(15) 0.0058(17) 0.0089(18)
C32 0.065(2) 0.0474(19) 0.0430(17) 0.0023(14) 0.0037(15) 0.0062(16)
C44 0.077(3) 0.048(2) 0.055(2) -0.0094(16) 0.0190(18) 0.0136(18)
C27 0.083(3) 0.046(2) 0.061(2) 0.0048(16) 0.001(2) 0.0005(19)
C38 0.070(2) 0.051(2) 0.057(2) 0.0120(16) 0.0162(17) 0.0193(17)
C3 0.071(2) 0.0367(18) 0.073(2) -0.0035(16) 0.0249(18) -0.0102(16)
C18 0.073(2) 0.052(2) 0.060(2) 0.0116(16) 0.0198(17) 0.0126(18)
C12 0.088(3) 0.054(2) 0.058(2) -0.0029(17) 0.027(2) 0.023(2)
C28 0.065(2) 0.047(2) 0.077(3) 0.0081(18) 0.001(2) 0.0013(17)
C14 0.058(2) 0.061(2) 0.081(3) 0.0136(19) 0.0196(19) 0.0206(19)
C58 0.084(3) 0.045(2) 0.064(2) 0.0140(17) 0.028(2) 0.0119(18)
C19 0.064(2) 0.052(2) 0.063(2) 0.0139(17) 0.0161(17) 0.0053(17)
C13 0.058(2) 0.059(2) 0.084(3) 0.008(2) 0.027(2) 0.0137(18)
C20 0.072(2) 0.061(2) 0.054(2) 0.0097(17) 0.0188(17) -0.0013(19)
C16 0.082(3) 0.064(2) 0.053(2) 0.0126(17) 0.0265(18) 0.017(2)
C51 0.077(3) 0.063(2) 0.053(2) 0.0073(18) 0.0210(19) 0.006(2)
C56 0.078(3) 0.070(3) 0.062(2) 0.008(2) 0.015(2) 0.011(2)
C47 0.086(3) 0.057(2) 0.054(2) -0.0058(17) 0.0205(19) 0.013(2)
C21 0.078(3) 0.075(3) 0.049(2) 0.0088(18) 0.0246(18) 0.004(2)
C29 0.101(3) 0.0391(19) 0.058(2) -0.0004(15) 0.0226(19) 0.0051(19)
C39 0.089(3) 0.059(2) 0.049(2) 0.0130(17) 0.0171(18) 0.016(2)
C17 0.085(3) 0.051(2) 0.063(2) 0.0145(17) 0.0229(19) 0.0190(19)
C10 0.065(3) 0.073(3) 0.071(3) -0.024(2) 0.010(2) -0.006(2)
C45 0.082(3) 0.064(2) 0.063(2) -0.0151(19) 0.011(2) 0.002(2)
C54 0.084(3) 0.062(2) 0.060(2) 0.0152(19) 0.029(2) 0.004(2)
C62 0.069(3) 0.075(3) 0.063(2) -0.0056(19) 0.0071(19) 0.004(2)
C55 0.088(3) 0.065(3) 0.058(2) 0.0028(19) 0.016(2) 0.002(2)
C60 0.057(2) 0.079(3) 0.071(2) 0.011(2) 0.0040(19) 0.010(2)
C49 0.079(3) 0.070(3) 0.058(2) -0.0013(19) 0.0119(19) 0.007(2)
C4 0.069(2) 0.046(2) 0.090(3) -0.0029(18) 0.038(2) -0.0081(18)
C48 0.085(3) 0.069(3) 0.061(2) -0.0042(19) 0.014(2) -0.003(2)
C46 0.098(3) 0.066(3) 0.052(2) -0.0041(18) 0.012(2) 0.012(2)
C63 0.064(2) 0.073(3) 0.075(3) -0.003(2) 0.019(2) -0.001(2)
C59 0.079(3) 0.080(3) 0.064(2) 0.027(2) 0.005(2) 0.009(2)
C8 0.098(3) 0.038(2) 0.099(3) 0.0025(19) 0.044(2) 0.0112(19)
C22 0.099(3) 0.053(2) 0.080(3) 0.0117(19) 0.031(2) 0.002(2)
C50 0.103(3) 0.069(3) 0.062(2) 0.0016(19) 0.031(2) 0.007(2)
C43 0.108(3) 0.047(2) 0.070(2) -0.0044(18) 0.034(2) 0.012(2)
C52 0.082(3) 0.071(3) 0.071(3) -0.002(2) 0.016(2) -0.005(2)
C57 0.123(4) 0.057(2) 0.075(3) 0.0188(19) 0.054(2) 0.023(2)
C53 0.074(3) 0.080(3) 0.083(3) 0.017(2) 0.021(2) 0.010(2)
C11 0.090(3) 0.092(3) 0.051(2) -0.017(2) 0.003(2) 0.018(3)
C15 0.138(4) 0.067(3) 0.073(3) 0.015(2) 0.050(3) 0.032(3)

loop_
_atom_type_symbol
_atom_type_description
_atom_type_scat_dispersion_real
_atom_type_scat_dispersion_imag
_atom_type_scat_source
C C 0.0033 0.0016 'International Tables Vol C Tables 4.2.6.8 and 6.1.1.4'
H H 0.0000 0.0000 'International Tables Vol C Tables 4.2.6.8 and 6.1.1.4'

loop_
_geom_angle_atom_site_label_1
_geom_angle_atom_site_label_2
_geom_angle_atom_site_label_3
_geom_angle
_geom_angle_site_symmetry_1
_geom_angle_site_symmetry_3
_geom_angle_publ_flag
C67 C68 C36 122.2(3) . . ?
C67 C68 C69 117.4(3) . . ?
C69 C68 C36 120.3(3) . . ?
C34 C33 C1 119.2(3) . . ?
C32 C33 C1 122.7(3) . . ?
C32 C33 C34 118.1(3) . . ?
C36 C1 C33 123.2(3) . . ?
C36 C1 C2 123.3(3) . . ?
C2 C1 C33 113.6(2) . . ?
C1 C36 C68 122.2(3) . . ?
C1 C36 C37 125.2(3) . . ?
C37 C36 C68 112.6(2) . . ?
C68 C67 H67 119.7 . . ?
C68 C67 C66 120.6(3) . . ?
C66 C67 H67 119.7 . . ?
C7 C2 C1 124.6(3) . . ?
C7 C2 C3 116.3(3) . . ?
C3 C2 C1 119.1(3) . . ?
C2 C7 H7 119.4 . . ?
C6 C7 C2 121.1(3) . . ?
C6 C7 H7 119.4 . . ?
C68 C69 H69 119.3 . . ?
C70 C69 C68 121.3(3) . . ?
C70 C69 H69 119.3 . . ?
C42 C37 C36 126.2(3) . . ?
C38 C37 C36 117.9(3) . . ?
C38 C37 C42 115.8(3) . . ?
C69 C70 H70 119.5 . . ?
C69 C70 C65 121.0(3) . . ?
C65 C70 H70 119.5 . . ?
C67 C66 H66 118.9 . . ?
C65 C66 C67 122.1(3) . . ?
C65 C66 H66 118.9 . . ?
C70 C65 C64 120.6(3) . . ?
C66 C65 C70 117.5(3) . . ?
C66 C65 C64 121.9(3) . . ?
C37 C42 H42 119.3 . . ?
C41 C42 C37 121.3(3) . . ?
C41 C42 H42 119.3 . . ?
C62 C61 C64 120.6(3) . . ?
C60 C61 C64 122.4(3) . . ?
C60 C61 C62 117.0(3) . . ?
C7 C6 H6 118.7 . . ?
C7 C6 C5 122.5(3) . . ?
C5 C6 H6 118.7 . . ?
C31 C30 C35 117.8(3) . . ?
C31 C30 C29 121.5(3) . . ?
C35 C30 C29 120.7(3) . . ?
C25 C26 C29 121.8(3) . . ?
C27 C26 C25 117.7(3) . . ?
C27 C26 C29 120.4(3) . . ?
C42 C41 H41 118.7 . . ?
C42 C41 C40 122.6(3) . . ?
C40 C41 H41 118.7 . . ?
C30 C31 H31 119.3 . . ?
C30 C31 C32 121.4(3) . . ?
C32 C31 H31 119.3 . . ?
C33 C34 H34 119.4 . . ?
C33 C34 C35 121.1(3) . . ?
C35 C34 H34 119.4 . . ?
C24 C23 C22 120.2(3) . . ?
C28 C23 C24 117.6(3) . . ?
C28 C23 C22 122.1(4) . . ?
C65 C64 H64A 109.2 . . ?
C65 C64 H64B 109.2 . . ?
C61 C64 C65 112.0(3) . . ?
C61 C64 H64A 109.2 . . ?
C61 C64 H64B 109.2 . . ?
H64A C64 H64B 107.9 . . ?
C14 C9 C8 120.4(4) . . ?
C10 C9 C14 117.5(3) . . ?
C10 C9 C8 121.9(4) . . ?
C23 C24 H24 119.2 . . ?
C25 C24 C23 121.7(3) . . ?
C25 C24 H24 119.2 . . ?
C26 C25 H25 119.8 . . ?
C24 C25 C26 120.5(3) . . ?
C24 C25 H25 119.8 . . ?
C6 C5 C8 121.7(3) . . ?
C4 C5 C6 116.5(3) . . ?
C4 C5 C8 121.7(3) . . ?
C41 C40 C43 122.5(3) . . ?
C39 C40 C41 116.4(3) . . ?
C39 C40 C43 121.1(3) . . ?
C30 C35 H35 119.4 . . ?
C34 C35 C30 121.2(3) . . ?
C34 C35 H35 119.4 . . ?
C33 C32 C31 120.5(3) . . ?
C33 C32 H32 119.8 . . ?
C31 C32 H32 119.8 . . ?
C45 C44 C49 117.0(3) . . ?
C45 C44 C43 123.2(3) . . ?
C49 C44 C43 119.6(3) . . ?
C26 C27 H27 119.1 . . ?
C26 C27 C28 121.7(3) . . ?
C28 C27 H27 119.1 . . ?
C37 C38 H38 119.1 . . ?
C39 C38 C37 121.9(3) . . ?
C39 C38 H38 119.1 . . ?
C2 C3 H3 118.9 . . ?
C4 C3 C2 122.1(3) . . ?
C4 C3 H3 118.9 . . ?
C19 C18 H18 119.2 . . ?
C19 C18 C17 121.6(3) . . ?
C17 C18 H18 119.2 . . ?
C13 C12 C11 117.4(3) . . ?
C13 C12 C15 121.0(4) . . ?
C11 C12 C15 121.3(4) . . ?
C23 C28 C27 120.8(3) . . ?
C23 C28 H28 119.6 . . ?
C27 C28 H28 119.6 . . ?
C9 C14 H14 119.8 . . ?
C13 C14 C9 120.4(4) . . ?
C13 C14 H14 119.8 . . ?
C63 C58 C57 120.7(4) . . ?
C59 C58 C63 117.4(3) . . ?
C59 C58 C57 121.9(4) . . ?
C18 C19 C20 117.4(3) . . ?
C18 C19 C22 122.2(3) . . ?
C20 C19 C22 120.4(3) . . ?
C12 C13 H13 119.0 . . ?
C14 C13 C12 122.0(4) . . ?
C14 C13 H13 119.0 . . ?
C19 C20 H20 119.5 . . ?
C21 C20 C19 121.0(3) . . ?
C21 C20 H20 119.5 . . ?
C21 C16 C17 117.3(3) . . ?
C21 C16 C15 121.0(3) . . ?
C17 C16 C15 121.7(3) . . ?
C56 C51 C50 122.5(4) . . ?
C56 C51 C52 117.9(4) . . ?
C52 C51 C50 119.5(4) . . ?
C51 C56 H56 119.4 . . ?
C51 C56 C55 121.1(4) . . ?
C55 C56 H56 119.4 . . ?
C48 C47 C50 121.1(3) . . ?
C46 C47 C48 117.1(3) . . ?
C46 C47 C50 121.8(3) . . ?
C20 C21 C16 122.1(3) . . ?
C20 C21 H21 118.9 . . ?
C16 C21 H21 118.9 . . ?
C30 C29 H29A 109.1 . . ?
C30 C29 H29B 109.1 . . ?
C26 C29 C30 112.3(3) . . ?
C26 C29 H29A 109.1 . . ?
C26 C29 H29B 109.1 . . ?
H29A C29 H29B 107.9 . . ?
C40 C39 C38 122.0(3) . . ?
C40 C39 H39 119.0 . . ?
C38 C39 H39 119.0 . . ?
C18 C17 C16 120.5(3) . . ?
C18 C17 H17 119.8 . . ?
C16 C17 H17 119.8 . . ?
C9 C10 H10 119.1 . . ?
C9 C10 C11 121.8(4) . . ?
C11 C10 H10 119.1 . . ?
C44 C45 H45 119.3 . . ?
C44 C45 C46 121.4(3) . . ?
C46 C45 H45 119.3 . . ?
C55 C54 C57 121.6(4) . . ?
C53 C54 C55 117.9(4) . . ?
C53 C54 C57 120.5(4) . . ?
C61 C62 H62 119.1 . . ?
C61 C62 C63 121.7(4) . . ?
C63 C62 H62 119.1 . . ?
C56 C55 H55 119.3 . . ?
C54 C55 C56 121.5(4) . . ?
C54 C55 H55 119.3 . . ?
C61 C60 H60 119.4 . . ?
C61 C60 C59 121.3(3) . . ?
C59 C60 H60 119.4 . . ?
C44 C49 H49 119.1 . . ?
C48 C49 C44 121.8(4) . . ?
C48 C49 H49 119.1 . . ?
C5 C4 H4 119.3 . . ?
C3 C4 C5 121.3(3) . . ?
C3 C4 H4 119.3 . . ?
C47 C48 H48 119.7 . . ?
C49 C48 C47 120.6(4) . . ?
C49 C48 H48 119.7 . . ?
C47 C46 C45 122.1(4) . . ?
C47 C46 H46 118.9 . . ?
C45 C46 H46 118.9 . . ?
C58 C63 C62 120.5(4) . . ?
C58 C63 H63 119.8 . . ?
C62 C63 H63 119.8 . . ?
C58 C59 C60 122.1(4) . . ?
C58 C59 H59 119.0 . . ?
C60 C59 H59 119.0 . . ?
C9 C8 C5 113.7(3) . . ?
C9 C8 H8A 108.8 . . ?
C9 C8 H8B 108.8 . . ?
C5 C8 H8A 108.8 . . ?
C5 C8 H8B 108.8 . . ?
H8A C8 H8B 107.7 . . ?
C23 C22 C19 112.7(3) . . ?
C23 C22 H22A 109.1 . . ?
C23 C22 H22B 109.1 . . ?
C19 C22 H22A 109.1 . . ?
C19 C22 H22B 109.1 . . ?
H22A C22 H22B 107.8 . . ?
C51 C50 H50A 109.1 . . ?
C51 C50 H50B 109.1 . . ?
C47 C50 C51 112.4(3) . . ?
C47 C50 H50A 109.1 . . ?
C47 C50 H50B 109.1 . . ?
H50A C50 H50B 107.9 . . ?
C40 C43 H43A 108.8 . . ?
C40 C43 H43B 108.8 . . ?
C44 C43 C40 113.8(3) . . ?
C44 C43 H43A 108.8 . . ?
C44 C43 H43B 108.8 . . ?
H43A C43 H43B 107.7 . . ?
C51 C52 H52 119.6 . . ?
C51 C52 C53 120.8(4) . . ?
C53 C52 H52 119.6 . . ?
C58 C57 H57A 109.3 . . ?
C58 C57 H57B 109.3 . . ?
C54 C57 C58 111.6(3) . . ?
C54 C57 H57A 109.3 . . ?
C54 C57 H57B 109.3 . . ?
H57A C57 H57B 108.0 . . ?
C54 C53 C52 120.7(4) . . ?
C54 C53 H53 119.7 . . ?
C52 C53 H53 119.7 . . ?
C12 C11 H11 119.6 . . ?
C10 C11 C12 120.9(4) . . ?
C10 C11 H11 119.6 . . ?
C12 C15 C16 112.0(3) . . ?
C12 C15 H15A 109.2 . . ?
C12 C15 H15B 109.2 . . ?
C16 C15 H15A 109.2 . . ?
C16 C15 H15B 109.2 . . ?
H15A C15 H15B 107.9 . . ?

loop_
_geom_bond_atom_site_label_1
_geom_bond_atom_site_label_2
_geom_bond_distance
_geom_bond_site_symmetry_2
_geom_bond_publ_flag
C68 C36 1.494(4) . ?
C68 C67 1.379(4) . ?
C68 C69 1.395(4) . ?
C33 C1 1.498(4) . ?
C33 C34 1.383(4) . ?
C33 C32 1.382(4) . ?
C1 C36 1.355(3) . ?
C1 C2 1.491(4) . ?
C36 C37 1.487(4) . ?
C67 H67 0.9300 . ?
C67 C66 1.396(4) . ?
C2 C7 1.384(4) . ?
C2 C3 1.395(4) . ?
C7 H7 0.9300 . ?
C7 C6 1.378(4) . ?
C69 H69 0.9300 . ?
C69 C70 1.378(4) . ?
C37 C42 1.394(4) . ?
C37 C38 1.393(4) . ?
C70 H70 0.9300 . ?
C70 C65 1.391(4) . ?
C66 H66 0.9300 . ?
C66 C65 1.362(4) . ?
C65 C64 1.523(4) . ?
C42 H42 0.9300 . ?
C42 C41 1.370(4) . ?
C61 C64 1.497(4) . ?
C61 C62 1.380(4) . ?
C61 C60 1.359(5) . ?
C6 H6 0.9300 . ?
C6 C5 1.384(4) . ?
C30 C31 1.369(4) . ?
C30 C35 1.390(4) . ?
C30 C29 1.519(4) . ?
C26 C25 1.382(4) . ?
C26 C27 1.377(5) . ?
C26 C29 1.502(4) . ?
C41 H41 0.9300 . ?
C41 C40 1.377(4) . ?
C31 H31 0.9300 . ?
C31 C32 1.405(4) . ?
C34 H34 0.9300 . ?
C34 C35 1.384(4) . ?
C23 C24 1.386(5) . ?
C23 C28 1.373(5) . ?
C23 C22 1.507(4) . ?
C64 H64A 0.9700 . ?
C64 H64B 0.9700 . ?
C9 C14 1.407(5) . ?
C9 C10 1.361(5) . ?
C9 C8 1.503(4) . ?
C24 H24 0.9300 . ?
C24 C25 1.377(4) . ?
C25 H25 0.9300 . ?
C5 C4 1.379(4) . ?
C5 C8 1.506(4) . ?
C40 C39 1.374(5) . ?
C40 C43 1.509(4) . ?
C35 H35 0.9300 . ?
C32 H32 0.9300 . ?
C44 C45 1.357(5) . ?
C44 C49 1.392(5) . ?
C44 C43 1.501(4) . ?
C27 H27 0.9300 . ?
C27 C28 1.380(4) . ?
C38 H38 0.9300 . ?
C38 C39 1.374(4) . ?
C3 H3 0.9300 . ?
C3 C4 1.378(4) . ?
C18 H18 0.9300 . ?
C18 C19 1.378(4) . ?
C18 C17 1.389(4) . ?
C12 C13 1.372(5) . ?
C12 C11 1.389(5) . ?
C12 C15 1.496(5) . ?
C28 H28 0.9300 . ?
C14 H14 0.9300 . ?
C14 C13 1.366(4) . ?
C58 C63 1.377(5) . ?
C58 C59 1.357(5) . ?
C58 C57 1.523(4) . ?
C19 C20 1.382(4) . ?
C19 C22 1.522(5) . ?
C13 H13 0.9300 . ?
C20 H20 0.9300 . ?
C20 C21 1.371(5) . ?
C16 C21 1.374(4) . ?
C16 C17 1.389(4) . ?
C16 C15 1.536(5) . ?
C51 C56 1.369(5) . ?
C51 C50 1.525(5) . ?
C51 C52 1.376(5) . ?
C56 H56 0.9300 . ?
C56 C55 1.385(5) . ?
C47 C48 1.392(5) . ?
C47 C46 1.362(5) . ?
C47 C50 1.505(5) . ?
C21 H21 0.9300 . ?
C29 H29A 0.9700 . ?
C29 H29B 0.9700 . ?
C39 H39 0.9300 . ?
C17 H17 0.9300 . ?
C10 H10 0.9300 . ?
C10 C11 1.375(5) . ?
C45 H45 0.9300 . ?
C45 C46 1.390(5) . ?
C54 C55 1.379(5) . ?
C54 C57 1.521(5) . ?
C54 C53 1.361(5) . ?
C62 H62 0.9300 . ?
C62 C63 1.385(5) . ?
C55 H55 0.9300 . ?
C60 H60 0.9300 . ?
C60 C59 1.383(5) . ?
C49 H49 0.9300 . ?
C49 C48 1.380(5) . ?
C4 H4 0.9300 . ?
C48 H48 0.9300 . ?
C46 H46 0.9300 . ?
C63 H63 0.9300 . ?
C59 H59 0.9300 . ?
C8 H8A 0.9700 . ?
C8 H8B 0.9700 . ?
C22 H22A 0.9700 . ?
C22 H22B 0.9700 . ?
C50 H50A 0.9700 . ?
C50 H50B 0.9700 . ?
C43 H43A 0.9700 . ?
C43 H43B 0.9700 . ?
C52 H52 0.9300 . ?
C52 C53 1.413(5) . ?
C57 H57A 0.9700 . ?
C57 H57B 0.9700 . ?
C53 H53 0.9300 . ?
C11 H11 0.9300 . ?
C15 H15A 0.9700 . ?
C15 H15B 0.9700 . ?

loop_
_geom_torsion_atom_site_label_1
_geom_torsion_atom_site_label_2
_geom_torsion_atom_site_label_3
_geom_torsion_atom_site_label_4
_geom_torsion
_geom_torsion_site_symmetry_1
_geom_torsion_site_symmetry_2
_geom_torsion_site_symmetry_3
_geom_torsion_site_symmetry_4
_geom_torsion_publ_flag
C68 C36 C37 C42 145.1(3) . . . . ?
C68 C36 C37 C38 -34.7(4) . . . . ?
C68 C67 C66 C65 -0.7(5) . . . . ?
C68 C69 C70 C65 -1.2(5) . . . . ?
C33 C1 C36 C68 179.0(3) . . . . ?
C33 C1 C36 C37 1.5(5) . . . . ?
C33 C1 C2 C7 141.5(3) . . . . ?
C33 C1 C2 C3 -37.3(4) . . . . ?
C33 C34 C35 C30 -0.8(5) . . . . ?
C1 C33 C34 C35 177.2(3) . . . . ?
C1 C33 C32 C31 -176.6(3) . . . . ?
C1 C36 C37 C42 -37.2(5) . . . . ?
C1 C36 C37 C38 143.0(3) . . . . ?
C1 C2 C7 C6 179.6(3) . . . . ?
C1 C2 C3 C4 -179.5(3) . . . . ?
C36 C68 C67 C66 -175.8(3) . . . . ?
C36 C68 C69 C70 176.8(3) . . . . ?
C36 C1 C2 C7 -39.1(5) . . . . ?
C36 C1 C2 C3 142.1(3) . . . . ?
C36 C37 C42 C41 179.2(3) . . . . ?
C36 C37 C38 C39 -178.8(3) . . . . ?
C67 C68 C36 C1 -67.2(4) . . . . ?
C67 C68 C36 C37 110.6(3) . . . . ?
C67 C68 C69 C70 -0.3(4) . . . . ?
C67 C66 C65 C70 -0.7(4) . . . . ?
C67 C66 C65 C64 177.3(3) . . . . ?
C2 C1 C36 C68 -0.4(4) . . . . ?
C2 C1 C36 C37 -177.9(3) . . . . ?
C2 C7 C6 C5 0.0(5) . . . . ?
C2 C3 C4 C5 -0.1(6) . . . . ?
C7 C2 C3 C4 1.6(5) . . . . ?
C7 C6 C5 C4 1.5(5) . . . . ?
C7 C6 C5 C8 -179.9(3) . . . . ?
C69 C68 C36 C1 115.8(3) . . . . ?
C69 C68 C36 C37 -66.4(3) . . . . ?
C69 C68 C67 C66 1.2(4) . . . . ?
C69 C70 C65 C66 1.7(5) . . . . ?
C69 C70 C65 C64 -176.4(3) . . . . ?
C37 C42 C41 C40 0.3(5) . . . . ?
C37 C38 C39 C40 -1.1(6) . . . . ?
C70 C65 C64 C61 74.6(4) . . . . ?
C66 C65 C64 C61 -103.4(3) . . . . ?
C42 C37 C38 C39 1.3(5) . . . . ?
C42 C41 C40 C39 0.1(5) . . . . ?
C42 C41 C40 C43 179.6(3) . . . . ?
C61 C62 C63 C58 0.4(6) . . . . ?
C61 C60 C59 C58 -1.5(6) . . . . ?
C6 C5 C4 C3 -1.4(6) . . . . ?
C6 C5 C8 C9 -129.7(4) . . . . ?
C30 C31 C32 C33 -0.2(5) . . . . ?
C26 C27 C28 C23 -0.3(5) . . . . ?
C41 C40 C39 C38 0.3(5) . . . . ?
C41 C40 C43 C44 -145.6(4) . . . . ?
C31 C30 C35 C34 1.6(5) . . . . ?
C31 C30 C29 C26 -117.7(3) . . . . ?
C34 C33 C1 C36 118.5(3) . . . . ?
C34 C33 C1 C2 -62.1(4) . . . . ?
C34 C33 C32 C31 1.0(5) . . . . ?
C23 C24 C25 C26 0.9(5) . . . . ?
C64 C61 C62 C63 178.3(3) . . . . ?
C64 C61 C60 C59 -177.8(3) . . . . ?
C9 C14 C13 C12 0.6(5) . . . . ?
C9 C10 C11 C12 -0.1(6) . . . . ?
C24 C23 C28 C27 -1.2(5) . . . . ?
C24 C23 C22 C19 88.8(4) . . . . ?
C25 C26 C27 C28 2.0(5) . . . . ?
C25 C26 C29 C30 -93.3(4) . . . . ?
C35 C30 C31 C32 -1.1(5) . . . . ?
C35 C30 C29 C26 61.0(4) . . . . ?
C32 C33 C1 C36 -63.9(4) . . . . ?
C32 C33 C1 C2 115.5(3) . . . . ?
C32 C33 C34 C35 -0.5(5) . . . . ?
C44 C45 C46 C47 -1.0(6) . . . . ?
C44 C49 C48 C47 0.0(6) . . . . ?
C27 C26 C25 C24 -2.3(4) . . . . ?
C27 C26 C29 C30 84.2(4) . . . . ?
C38 C37 C42 C41 -1.0(5) . . . . ?
C3 C2 C7 C6 -1.5(5) . . . . ?
C18 C19 C20 C21 -0.8(5) . . . . ?
C18 C19 C22 C23 4.0(5) . . . . ?
C28 C23 C24 C25 0.9(5) . . . . ?
C28 C23 C22 C19 -87.3(4) . . . . ?
C14 C9 C10 C11 2.3(5) . . . . ?
C14 C9 C8 C5 -97.3(4) . . . . ?
C19 C18 C17 C16 0.0(6) . . . . ?
C19 C20 C21 C16 -0.6(6) . . . . ?
C13 C12 C11 C10 -1.9(5) . . . . ?
C13 C12 C15 C16 80.7(5) . . . . ?
C20 C19 C22 C23 -177.1(3) . . . . ?
C51 C56 C55 C54 -0.2(5) . . . . ?
C51 C52 C53 C54 -1.3(5) . . . . ?
C56 C51 C50 C47 94.3(4) . . . . ?
C56 C51 C52 C53 -1.1(5) . . . . ?
C21 C16 C17 C18 -1.3(6) . . . . ?
C21 C16 C15 C12 -172.5(4) . . . . ?
C29 C30 C31 C32 177.6(3) . . . . ?
C29 C30 C35 C34 -177.1(3) . . . . ?
C29 C26 C25 C24 175.3(3) . . . . ?
C29 C26 C27 C28 -175.6(3) . . . . ?
C39 C40 C43 C44 33.9(5) . . . . ?
C17 C18 C19 C20 1.1(5) . . . . ?
C17 C18 C19 C22 -180.0(4) . . . . ?
C17 C16 C21 C20 1.7(6) . . . . ?
C17 C16 C15 C12 8.2(6) . . . . ?
C10 C9 C14 C13 -2.6(5) . . . . ?
C10 C9 C8 C5 78.3(5) . . . . ?
C45 C44 C49 C48 -0.1(5) . . . . ?
C45 C44 C43 C40 -115.1(4) . . . . ?
C62 C61 C64 C65 -92.6(4) . . . . ?
C62 C61 C60 C59 3.0(5) . . . . ?
C55 C54 C57 C58 -90.2(4) . . . . ?
C55 C54 C53 C52 2.9(5) . . . . ?
C60 C61 C64 C65 88.2(4) . . . . ?
C60 C61 C62 C63 -2.4(5) . . . . ?
C49 C44 C45 C46 0.6(5) . . . . ?
C49 C44 C43 C40 61.0(5) . . . . ?
C4 C5 C8 C9 48.8(5) . . . . ?
C48 C47 C46 C45 0.8(6) . . . . ?
C48 C47 C50 C51 -65.7(5) . . . . ?
C46 C47 C48 C49 -0.3(6) . . . . ?
C46 C47 C50 C51 112.7(4) . . . . ?
C63 C58 C59 C60 -0.6(6) . . . . ?
C63 C58 C57 C54 85.9(5) . . . . ?
C59 C58 C63 C62 1.1(6) . . . . ?
C59 C58 C57 C54 -95.0(5) . . . . ?
C8 C9 C14 C13 173.2(3) . . . . ?
C8 C9 C10 C11 -173.4(3) . . . . ?
C8 C5 C4 C3 180.0(4) . . . . ?
C22 C23 C24 C25 -175.4(3) . . . . ?
C22 C23 C28 C27 175.1(3) . . . . ?
C22 C19 C20 C21 -179.7(4) . . . . ?
C50 C51 C56 C55 -174.5(3) . . . . ?
C50 C51 C52 C53 175.4(3) . . . . ?
C50 C47 C48 C49 178.1(4) . . . . ?
C50 C47 C46 C45 -177.6(4) . . . . ?
C43 C40 C39 C38 -179.3(3) . . . . ?
C43 C44 C45 C46 176.8(3) . . . . ?
C43 C44 C49 C48 -176.5(3) . . . . ?
C52 C51 C56 C55 1.8(5) . . . . ?
C52 C51 C50 C47 -82.0(4) . . . . ?
C57 C58 C63 C62 -179.8(3) . . . . ?
C57 C58 C59 C60 -179.7(3) . . . . ?
C57 C54 C55 C56 177.9(3) . . . . ?
C57 C54 C53 C52 -177.2(3) . . . . ?
C53 C54 C55 C56 -2.2(5) . . . . ?
C53 C54 C57 C58 89.9(4) . . . . ?
C11 C12 C13 C14 1.6(5) . . . . ?
C11 C12 C15 C16 -92.7(5) . . . . ?
C15 C12 C13 C14 -172.0(3) . . . . ?
C15 C12 C11 C10 171.7(3) . . . . ?
C15 C16 C21 C20 -177.7(4) . . . . ?
C15 C16 C17 C18 178.0(4) . . . . ?

loop_
_platon_squeeze_void_nr
_platon_squeeze_void_average_x
_platon_squeeze_void_average_y
_platon_squeeze_void_average_z
_platon_squeeze_void_volume
_platon_squeeze_void_count_electrons
_platon_squeeze_void_content
1 0.182 0.192 0.570 12 0 ' '
2 0.370 0.346 0.914 61 12 ' '
3 0.630 0.654 0.086 61 12 ' '
4 0.817 0.808 0.430 12 0 ' '
